data_7011771
loop_
_publ_author_name
'Yuan, Mei'
'Li, Yangguang'
'Wang, Enbo'
'Lu, Ying'
'Hu, Changwen'
'Hu, Ninghai'
'Jia, Hengqing'

_publ_section_title
;
 Hydrothermal synthesis and crystal structure of a hybrid material
 based on [Co4(phen)8(H2O)2(HPO3)2]4+ and a highly reduced polyoxoanion
;
_journal_issue 14
_journal_name_full 'Journal of the Chemical Society, Dalton Transactions'
_journal_page_first 2916
_journal_paper_doi 10.1039/b203737h
_journal_year 2002
_chemical_formula_sum 'C96 H79 Co4 Mo8 N16 O53 P3 V6'
_chemical_formula_weight 3706.54
_chemical_name_systematic
; 
? 
;
_space_group_IT_number 14
_symmetry_cell_setting monoclinic
_symmetry_space_group_name_Hall '-P 2ybc'
_symmetry_space_group_name_H-M 'P 1 21/c 1'
_atom_sites_solution_hydrogens geom
_atom_sites_solution_primary direct
_atom_sites_solution_secondary difmap
_audit_creation_method SHELXL-97
_cell_angle_alpha 90.00
_cell_angle_beta 94.99(2)
_cell_angle_gamma 90.00
_cell_formula_units_Z 2
_cell_length_a 13.430(4)
_cell_length_b 23.352(5)
_cell_length_c 18.785(3)
_cell_measurement_reflns_used 30
_cell_measurement_temperature 293(2)
_cell_measurement_theta_max 10.49
_cell_measurement_theta_min 5.17
_cell_volume 5869(2)
_computing_structure_refinement 'SHELXL-97 (Sheldrick, 1997)'
_computing_structure_solution 'SHELXS-97 (Sheldrick, 1990)'
_diffrn_ambient_temperature 293(2)
_diffrn_measured_fraction_theta_full 0.953
_diffrn_measured_fraction_theta_max 0.953
_diffrn_measurement_device_type 'Siemens P4 diffractometer'
_diffrn_measurement_method '\w scans'
_diffrn_radiation_monochromator graphite
_diffrn_radiation_source 'fine-focus sealed tube'
_diffrn_radiation_type MoK\a
_diffrn_radiation_wavelength 0.71073
_diffrn_reflns_av_R_equivalents 0.0300
_diffrn_reflns_av_sigmaI/netI 0.0707
_diffrn_reflns_limit_h_max 13
_diffrn_reflns_limit_h_min -1
_diffrn_reflns_limit_k_max 27
_diffrn_reflns_limit_k_min -1
_diffrn_reflns_limit_l_max 22
_diffrn_reflns_limit_l_min -22
_diffrn_reflns_number 12267
_diffrn_reflns_theta_full 25.01
_diffrn_reflns_theta_max 25.01
_diffrn_reflns_theta_min 1.52
_diffrn_standards_decay_% 0
_diffrn_standards_interval_count 97
_diffrn_standards_number 3
_exptl_absorpt_coefficient_mu 1.965
_exptl_absorpt_correction_T_max 0.4963
_exptl_absorpt_correction_T_min 0.4411
_exptl_absorpt_correction_type psi-scan
_exptl_crystal_colour Black
_exptl_crystal_density_diffrn 2.097
_exptl_crystal_density_method 'not measured'
_exptl_crystal_description Block
_exptl_crystal_F_000 3636
_exptl_crystal_size_max 0.52
_exptl_crystal_size_mid 0.34
_exptl_crystal_size_min 0.32
_refine_diff_density_max 1.853
_refine_diff_density_min -0.986
_refine_diff_density_rms 0.153
_refine_ls_extinction_method none
_refine_ls_goodness_of_fit_ref 1.076
_refine_ls_hydrogen_treatment mixed
_refine_ls_matrix_type full
_refine_ls_number_parameters 861
_refine_ls_number_reflns 9868
_refine_ls_number_restraints 0
_refine_ls_restrained_S_all 1.076
_refine_ls_R_factor_all 0.0858
_refine_ls_R_factor_gt 0.0566
_refine_ls_shift/su_max 0.004
_refine_ls_shift/su_mean 0.000
_refine_ls_structure_factor_coef Fsqd
_refine_ls_weighting_details 'calc w=1/[\s^2^(Fo^2^)+(0.0800P)^2^+0.0000P] where P=(Fo^2^+2Fc^2^)/3'
_refine_ls_weighting_scheme calc
_refine_ls_wR_factor_gt 0.1428
_refine_ls_wR_factor_ref 0.1538
_reflns_number_gt 6796
_reflns_number_total 9868
_reflns_threshold_expression >2sigma(I)
_cod_data_source_file b203737h.txt
_cod_data_source_block l121
_cod_depositor_comments
;
The following automatic conversions were performed:
'_symmetry_cell_setting' value 'Monoclinic' changed to 'monoclinic'
according to '/home/saulius/struct/CIF-dictionaries/cif_core.dic'
dictionary named 'cif_core.dic' version 2.4.1 from 2010-06-29.

Automatic conversion script
Id: cif_fix_enum 1527 2010-12-29 10:47:43Z saulius 
;
_cod_original_sg_symbol_H-M P2(1)/c
_cod_database_code 7011771

loop_
_symmetry_equiv_pos_as_xyz
'x, y, z'
'-x, y+1/2, -z+1/2'
'-x, -y, -z'
'x, -y-1/2, z-1/2'

loop_
_atom_site_label
_atom_site_type_symbol
_atom_site_fract_x
_atom_site_fract_y
_atom_site_fract_z
_atom_site_U_iso_or_equiv
_atom_site_adp_type
_atom_site_occupancy
_atom_site_symmetry_multiplicity
_atom_site_calc_flag
_atom_site_refinement_flags
_atom_site_disorder_assembly
_atom_site_disorder_group
Mo1 Mo 0.25026(6) 0.00998(3) 0.41888(4) 0.02852(19) Uani 1 1 d . . .
Mo2 Mo 0.32145(6) -0.09531(3) 0.56734(4) 0.0329(2) Uani 1 1 d . . .
Mo3 Mo 0.43935(6) 0.02422(3) 0.67781(4) 0.0340(2) Uani 1 1 d . . .
Mo4 Mo 0.36782(6) 0.12808(3) 0.53138(4) 0.0323(2) Uani 1 1 d . . .
V1 V 0.24076(11) 0.02851(6) 0.58197(8) 0.0323(4) Uani 1 1 d . . .
V2 V 0.61444(10) 0.11524(5) 0.60716(7) 0.0212(3) Uani 1 1 d . . .
V3 V 0.43095(9) 0.10242(5) 0.35780(6) 0.0131(3) Uani 1 1 d . . .
Co1 Co 0.21659(9) 0.34718(5) 0.38354(6) 0.0307(3) Uani 1 1 d . . .
Co2 Co 0.11672(9) 0.57503(5) 0.45374(6) 0.0315(3) Uani 1 1 d . . .
P1 P 0.5000 0.0000 0.5000 0.0201(6) Uani 1 2 d S . .
P2 P 0.09271(18) 0.43988(10) 0.47464(12) 0.0329(5) Uani 1 1 d . . .
O1 O 0.4711(8) -0.0300(4) 0.5670(5) 0.021(2) Uani 0.50 1 d P . .
O2 O 0.4769(8) 0.0476(4) 0.5564(5) 0.022(2) Uani 0.50 1 d P . .
O3 O 0.4247(7) 0.0407(4) 0.4697(5) 0.022(2) Uani 0.50 1 d P . .
O4 O 0.6025(7) 0.0324(4) 0.5189(5) 0.020(2) Uani 0.50 1 d P . .
O5 O 0.4895(5) 0.1486(4) 0.5715(4) 0.077(3) Uani 1 1 d . . .
O6 O 0.1352(5) 0.0408(3) 0.6133(4) 0.057(2) Uani 1 1 d . . .
O7 O 0.2946(5) 0.1823(2) 0.5520(3) 0.0444(16) Uani 1 1 d . . .
O8 O 0.3909(5) 0.1422(3) 0.4399(3) 0.0499(18) Uani 1 1 d . . .
O9 O 0.2859(7) -0.0566(3) 0.3789(3) 0.069(3) Uani 1 1 d . . .
O10 O 0.3343(7) -0.1299(3) 0.4836(4) 0.079(3) Uani 1 1 d . . .
O11 O 0.5410(5) 0.0746(4) 0.6753(4) 0.078(3) Uani 1 1 d . . .
O12 O 0.5161(5) -0.0387(3) 0.6934(4) 0.065(2) Uani 1 1 d . . .
O13 O 0.4012(5) 0.1462(3) 0.2938(3) 0.0547(19) Uani 1 1 d . . .
O14 O 0.2309(4) -0.1331(2) 0.6007(3) 0.0415(16) Uani 1 1 d . . .
O15 O 0.1286(4) 0.0158(3) 0.3914(3) 0.0447(16) Uani 1 1 d . . .
O16 O 0.3459(5) 0.0787(3) 0.6180(4) 0.055(2) Uani 1 1 d . . .
O17 O 0.4333(5) -0.1227(3) 0.6153(5) 0.070(3) Uani 1 1 d . . .
O18 O 0.3085(5) 0.0579(3) 0.3608(3) 0.0460(17) Uani 1 1 d . . .
O19 O 0.3963(5) 0.0360(3) 0.7575(3) 0.0384(15) Uani 1 1 d . . .
O20 O 0.6635(4) 0.1671(2) 0.6541(3) 0.0395(15) Uani 1 1 d . . .
O21 O 0.2308(6) -0.0340(2) 0.5136(3) 0.0513(19) Uani 1 1 d . . .
O22 O 0.3238(4) -0.0264(2) 0.6338(3) 0.0362(14) Uani 1 1 d . . .
O23 O 0.2568(4) 0.0713(2) 0.4966(3) 0.0331(14) Uani 1 1 d . . .
O24 O 0.1329(5) 0.4882(2) 0.4301(3) 0.0362(14) Uani 1 1 d . . .
O25 O 0.1334(5) 0.3820(3) 0.4560(4) 0.0474(18) Uani 1 1 d . . .
O26 O -0.0202(5) 0.4396(3) 0.4724(3) 0.0409(15) Uani 1 1 d . . .
H H 0.139(6) 0.451(4) 0.543(4) 0.04(3) Uiso 1 1 d . . .
OW1 O 0.2753(5) 0.4329(2) 0.3672(3) 0.0415(16) Uani 1 1 d . . .
OW2 O 0.0217(8) -0.0686(7) 0.4975(6) 0.171(7) Uani 1 1 d . . .
OW3 O 0.085(3) -0.0476(16) 0.698(2) 0.220(15) Uiso 0.50 1 d P . .
N1 N 0.0973(5) 0.3616(3) 0.2985(4) 0.0354(18) Uani 1 1 d . . .
N2 N 0.1410(5) 0.2659(3) 0.3743(4) 0.0338(17) Uani 1 1 d . . .
N3 N 0.3214(5) 0.3190(3) 0.4712(4) 0.0297(16) Uani 1 1 d . . .
N4 N 0.3420(5) 0.3188(3) 0.3296(4) 0.0340(17) Uani 1 1 d . . .
N5 N 0.0931(6) 0.6660(3) 0.4541(4) 0.046(2) Uani 1 1 d . . .
N6 N 0.0048(6) 0.5871(3) 0.3687(4) 0.0374(18) Uani 1 1 d . . .
N7 N 0.2340(6) 0.5749(3) 0.5360(4) 0.049(2) Uani 1 1 d . . .
N8 N 0.2421(6) 0.5876(3) 0.3949(4) 0.043(2) Uani 1 1 d . . .
C1 C 0.0756(7) 0.4077(4) 0.2591(5) 0.045(3) Uani 1 1 d . . .
H1 H 0.1236 0.4364 0.2588 0.045 Uiso 1 1 calc R . .
C2 C -0.0155(8) 0.4158(4) 0.2179(5) 0.052(3) Uani 1 1 d . . .
H2 H -0.0280 0.4495 0.1924 0.052 Uiso 1 1 calc R . .
C3 C -0.0867(7) 0.3727(4) 0.2157(5) 0.048(3) Uani 1 1 d . . .
H3 H -0.1471 0.3768 0.1881 0.048 Uiso 1 1 calc R . .
C4 C -0.0661(7) 0.3225(4) 0.2562(5) 0.046(2) Uani 1 1 d . . .
C5 C 0.0257(6) 0.3189(4) 0.2963(5) 0.034(2) Uani 1 1 d . . .
C6 C 0.0504(6) 0.2677(4) 0.3369(5) 0.036(2) Uani 1 1 d . . .
C7 C -0.0159(7) 0.2206(4) 0.3327(5) 0.044(2) Uani 1 1 d . . .
C8 C 0.0130(8) 0.1715(4) 0.3697(6) 0.054(3) Uani 1 1 d . . .
H8 H -0.0304 0.1405 0.3704 0.054 Uiso 1 1 calc R . .
C9 C 0.1061(8) 0.1689(4) 0.4056(6) 0.053(3) Uani 1 1 d . . .
H9 H 0.1282 0.1352 0.4283 0.053 Uiso 1 1 calc R . .
C10 C 0.1679(7) 0.2175(4) 0.4079(5) 0.045(2) Uani 1 1 d . . .
H10 H 0.2300 0.2158 0.4340 0.045 Uiso 1 1 calc R . .
C11 C -0.1353(7) 0.2764(5) 0.2559(6) 0.060(3) Uani 1 1 d . . .
H11 H -0.1979 0.2797 0.2309 0.060 Uiso 1 1 calc R . .
C12 C -0.1097(8) 0.2284(5) 0.2918(6) 0.065(3) Uani 1 1 d . . .
H12 H -0.1555 0.1984 0.2901 0.065 Uiso 1 1 calc R . .
C13 C 0.3101(7) 0.3211(4) 0.5399(5) 0.037(2) Uani 1 1 d . . .
H13 H 0.2505 0.3352 0.5546 0.037 Uiso 1 1 calc R . .
C14 C 0.3840(8) 0.3028(4) 0.5916(5) 0.044(2) Uani 1 1 d . . .
H14 H 0.3729 0.3042 0.6398 0.044 Uiso 1 1 calc R . .
C15 C 0.4723(8) 0.2829(4) 0.5714(6) 0.050(3) Uani 1 1 d . . .
H15 H 0.5228 0.2717 0.6056 0.050 Uiso 1 1 calc R . .
C16 C 0.4870(6) 0.2793(3) 0.4972(5) 0.034(2) Uani 1 1 d . . .
C17 C 0.4091(6) 0.2989(3) 0.4506(5) 0.031(2) Uani 1 1 d . . .
C18 C 0.4191(6) 0.2980(3) 0.3745(5) 0.031(2) Uani 1 1 d . . .
C19 C 0.5108(7) 0.2780(3) 0.3493(5) 0.039(2) Uani 1 1 d . . .
C20 C 0.5168(8) 0.2801(4) 0.2744(6) 0.057(3) Uani 1 1 d . . .
H20 H 0.5741 0.2672 0.2550 0.057 Uiso 1 1 calc R . .
C21 C 0.4405(8) 0.3006(4) 0.2313(5) 0.051(3) Uani 1 1 d . . .
H21 H 0.4451 0.3020 0.1822 0.051 Uiso 1 1 calc R . .
C22 C 0.3527(8) 0.3203(4) 0.2604(5) 0.047(3) Uani 1 1 d . . .
H22 H 0.3008 0.3349 0.2297 0.047 Uiso 1 1 calc R . .
C23 C 0.5793(7) 0.2584(4) 0.4715(6) 0.050(3) Uani 1 1 d . . .
H23 H 0.6313 0.2455 0.5034 0.050 Uiso 1 1 calc R . .
C24 C 0.5883(7) 0.2579(4) 0.4000(7) 0.055(3) Uani 1 1 d . . .
H24 H 0.6469 0.2439 0.3835 0.055 Uiso 1 1 calc R . .
C25 C 0.1377(9) 0.7053(5) 0.4948(6) 0.065(3) Uani 1 1 d . . .
H25 H 0.1912 0.6946 0.5267 0.065 Uiso 1 1 calc R . .
C26 C 0.1087(12) 0.7627(6) 0.4923(8) 0.092(5) Uani 1 1 d . . .
H26 H 0.1433 0.7895 0.5216 0.092 Uiso 1 1 calc R . .
C27 C 0.0299(12) 0.7794(6) 0.4472(8) 0.090(5) Uani 1 1 d . . .
H27 H 0.0107 0.8176 0.4458 0.090 Uiso 1 1 calc R . .
C28 C -0.0226(9) 0.7402(5) 0.4033(6) 0.057(3) Uani 1 1 d . . .
C29 C 0.0143(7) 0.6829(4) 0.4087(5) 0.043(2) Uani 1 1 d . . .
C30 C -0.0346(7) 0.6400(4) 0.3632(5) 0.039(2) Uani 1 1 d . . .
C31 C -0.1161(8) 0.6542(5) 0.3159(6) 0.054(3) Uani 1 1 d . . .
C32 C -0.1609(9) 0.6115(6) 0.2748(6) 0.064(3) Uani 1 1 d . . .
H32 H -0.2164 0.6195 0.2432 0.064 Uiso 1 1 calc R . .
C33 C -0.1229(9) 0.5559(6) 0.2806(6) 0.070(4) Uani 1 1 d . . .
H33 H -0.1520 0.5266 0.2525 0.070 Uiso 1 1 calc R . .
C34 C -0.0402(8) 0.5449(5) 0.3294(5) 0.054(3) Uani 1 1 d . . .
H34 H -0.0160 0.5077 0.3347 0.054 Uiso 1 1 calc R . .
C35 C -0.1072(10) 0.7533(6) 0.3555(7) 0.075(4) Uani 1 1 d . . .
H35 H -0.1318 0.7905 0.3526 0.075 Uiso 1 1 calc R . .
C36 C -0.1515(9) 0.7121(6) 0.3146(7) 0.070(4) Uani 1 1 d . . .
H36 H -0.2075 0.7214 0.2842 0.070 Uiso 1 1 calc R . .
C37 C 0.2285(9) 0.5722(5) 0.6064(6) 0.063(3) Uani 1 1 d . . .
H37 H 0.1661 0.5716 0.6242 0.063 Uiso 1 1 calc R . .
C38 C 0.3147(11) 0.5704(6) 0.6543(7) 0.083(4) Uani 1 1 d . . .
H38 H 0.3078 0.5694 0.7031 0.083 Uiso 1 1 calc R . .
C39 C 0.4062(11) 0.5700(5) 0.6317(8) 0.077(4) Uani 1 1 d . . .
H39 H 0.4627 0.5684 0.6640 0.077 Uiso 1 1 calc R . .
C40 C 0.4148(8) 0.5721(4) 0.5582(7) 0.057(3) Uani 1 1 d . . .
C41 C 0.3278(7) 0.5752(4) 0.5120(5) 0.039(2) Uani 1 1 d . . .
C42 C 0.3329(8) 0.5812(3) 0.4371(5) 0.042(2) Uani 1 1 d . . .
C43 C 0.4249(8) 0.5814(4) 0.4065(7) 0.051(3) Uani 1 1 d . . .
C44 C 0.4260(10) 0.5891(4) 0.3372(8) 0.066(4) Uani 1 1 d . . .
H44 H 0.4868 0.5890 0.3169 0.066 Uiso 1 1 calc R . .
C45 C 0.3388(10) 0.5973(5) 0.2941(7) 0.065(3) Uani 1 1 d . . .
H45 H 0.3396 0.6035 0.2452 0.065 Uiso 1 1 calc R . .
C46 C 0.2494(10) 0.5960(4) 0.3263(6) 0.062(3) Uani 1 1 d . . .
H46 H 0.1906 0.6014 0.2972 0.062 Uiso 1 1 calc R . .
C47 C 0.5095(9) 0.5707(4) 0.5258(8) 0.065(4) Uani 1 1 d . . .
H47 H 0.5688 0.5673 0.5550 0.065 Uiso 1 1 calc R . .
C48 C 0.5131(8) 0.5743(4) 0.4545(8) 0.059(3) Uani 1 1 d . . .
H48 H 0.5749 0.5721 0.4358 0.059 Uiso 1 1 calc R . .

loop_
_atom_site_aniso_label
_atom_site_aniso_U_11
_atom_site_aniso_U_22
_atom_site_aniso_U_33
_atom_site_aniso_U_23
_atom_site_aniso_U_13
_atom_site_aniso_U_12
Mo1 0.0279(4) 0.0255(4) 0.0314(4) -0.0027(3) -0.0018(3) 0.0040(3)
Mo2 0.0388(5) 0.0225(4) 0.0390(4) -0.0016(3) 0.0121(4) -0.0066(3)
Mo3 0.0339(5) 0.0444(5) 0.0239(4) -0.0041(3) 0.0046(3) -0.0081(4)
Mo4 0.0301(4) 0.0190(3) 0.0470(5) 0.0006(3) -0.0006(4) 0.0033(3)
V1 0.0320(9) 0.0310(8) 0.0341(8) -0.0052(7) 0.0037(7) -0.0013(7)
V2 0.0320(8) 0.0096(6) 0.0205(7) -0.0043(5) -0.0055(6) -0.0083(5)
V3 0.0143(7) 0.0096(5) 0.0152(6) 0.0049(5) 0.0003(5) 0.0027(5)
Co1 0.0293(7) 0.0230(6) 0.0402(7) 0.0072(5) 0.0062(5) 0.0046(5)
Co2 0.0287(7) 0.0311(6) 0.0342(7) -0.0037(5) 0.0003(5) 0.0032(5)
P1 0.0253(16) 0.0147(13) 0.0201(14) -0.0014(11) -0.0002(12) -0.0007(11)
P2 0.0312(14) 0.0343(12) 0.0338(13) 0.0007(10) 0.0062(10) 0.0061(10)
O1 0.030(6) 0.013(5) 0.020(5) 0.001(4) 0.003(4) 0.003(4)
O2 0.029(6) 0.013(5) 0.024(6) -0.007(4) 0.004(5) 0.003(4)
O3 0.019(6) 0.017(5) 0.031(6) 0.001(4) 0.002(5) 0.006(4)
O4 0.019(6) 0.015(5) 0.026(6) -0.002(4) 0.002(4) -0.007(4)
O5 0.044(4) 0.090(6) 0.093(6) 0.066(5) -0.027(4) -0.042(4)
O6 0.034(4) 0.083(5) 0.056(4) -0.022(4) 0.012(3) 0.008(4)
O7 0.044(4) 0.030(3) 0.061(4) -0.011(3) 0.016(3) -0.003(3)
O8 0.063(5) 0.038(4) 0.052(4) -0.018(3) 0.026(4) -0.025(3)
O9 0.147(8) 0.034(4) 0.029(4) 0.004(3) 0.023(4) 0.043(4)
O10 0.172(9) 0.033(4) 0.038(4) 0.009(3) 0.036(5) 0.049(5)
O11 0.038(4) 0.110(7) 0.082(6) 0.068(5) -0.027(4) -0.038(4)
O12 0.027(4) 0.062(5) 0.102(6) -0.050(5) -0.016(4) 0.009(3)
O13 0.072(5) 0.039(4) 0.049(4) 0.020(3) -0.017(4) -0.017(4)
O14 0.030(4) 0.032(3) 0.065(4) 0.007(3) 0.015(3) -0.009(3)
O15 0.024(3) 0.069(5) 0.041(4) -0.003(3) 0.002(3) -0.007(3)
O16 0.052(4) 0.050(4) 0.058(4) 0.025(4) -0.026(4) -0.031(3)
O17 0.030(4) 0.060(5) 0.117(7) -0.057(5) -0.014(4) 0.008(3)
O18 0.057(4) 0.044(4) 0.040(4) -0.021(3) 0.023(3) -0.027(3)
O19 0.041(4) 0.043(4) 0.031(3) -0.004(3) 0.003(3) 0.002(3)
O20 0.042(4) 0.029(3) 0.047(4) -0.016(3) 0.004(3) -0.004(3)
O21 0.106(6) 0.021(3) 0.025(3) -0.001(3) 0.002(4) 0.014(3)
O22 0.030(3) 0.029(3) 0.048(4) -0.013(3) -0.008(3) 0.002(3)
O23 0.043(4) 0.026(3) 0.031(3) -0.005(2) 0.005(3) -0.007(3)
O24 0.043(4) 0.027(3) 0.041(4) 0.003(3) 0.015(3) 0.003(3)
O25 0.053(4) 0.033(3) 0.061(4) 0.012(3) 0.032(4) 0.015(3)
O26 0.043(4) 0.039(4) 0.041(4) -0.001(3) 0.007(3) 0.013(3)
OW1 0.040(4) 0.035(3) 0.053(4) 0.009(3) 0.020(3) 0.002(3)
OW2 0.094(9) 0.288(18) 0.126(10) 0.093(11) -0.021(8) -0.071(11)
N1 0.034(4) 0.030(4) 0.043(4) 0.016(3) 0.005(3) 0.007(3)
N2 0.033(4) 0.023(4) 0.044(4) 0.007(3) -0.002(3) 0.004(3)
N3 0.035(4) 0.014(3) 0.040(4) 0.003(3) 0.005(3) 0.000(3)
N4 0.037(5) 0.029(4) 0.037(4) 0.001(3) 0.005(3) -0.003(3)
N5 0.040(5) 0.040(5) 0.059(5) -0.013(4) 0.007(4) 0.001(4)
N6 0.034(5) 0.042(4) 0.036(4) -0.004(3) -0.001(3) 0.004(4)
N7 0.055(6) 0.045(5) 0.044(5) 0.005(4) -0.005(4) -0.004(4)
N8 0.053(6) 0.030(4) 0.048(5) -0.004(4) 0.012(4) -0.001(4)
C1 0.048(6) 0.039(5) 0.051(6) 0.023(5) 0.015(5) 0.000(5)
C2 0.055(7) 0.049(6) 0.051(6) 0.023(5) -0.002(5) 0.026(5)
C3 0.029(6) 0.062(7) 0.051(6) 0.026(5) -0.005(5) 0.008(5)
C4 0.034(6) 0.054(6) 0.049(6) 0.014(5) 0.003(5) 0.004(5)
C5 0.030(5) 0.033(5) 0.041(5) 0.004(4) 0.005(4) 0.008(4)
C6 0.027(5) 0.030(5) 0.051(6) 0.005(4) 0.003(4) 0.004(4)
C7 0.028(5) 0.043(5) 0.060(6) 0.015(5) 0.001(5) -0.003(4)
C8 0.040(6) 0.029(5) 0.092(8) 0.016(5) 0.002(6) -0.008(4)
C9 0.062(7) 0.017(4) 0.078(8) 0.016(5) 0.000(6) -0.002(4)
C10 0.038(6) 0.033(5) 0.063(7) 0.010(5) -0.002(5) 0.006(4)
C11 0.028(6) 0.077(8) 0.072(8) 0.023(6) -0.020(5) -0.012(5)
C12 0.048(7) 0.058(7) 0.087(9) 0.012(6) -0.006(6) -0.016(6)
C13 0.037(6) 0.030(5) 0.043(6) 0.006(4) 0.011(4) -0.001(4)
C14 0.056(7) 0.035(5) 0.041(5) 0.013(4) 0.008(5) -0.011(5)
C15 0.056(7) 0.023(5) 0.067(7) 0.010(5) -0.017(6) -0.013(5)
C16 0.036(5) 0.015(4) 0.051(6) 0.007(4) -0.001(4) 0.001(4)
C17 0.029(5) 0.018(4) 0.044(5) 0.008(4) 0.002(4) -0.003(4)
C18 0.033(5) 0.015(4) 0.046(5) -0.007(4) 0.011(4) -0.002(3)
C19 0.039(6) 0.020(4) 0.059(6) 0.004(4) 0.014(5) 0.007(4)
C20 0.057(7) 0.032(5) 0.087(9) -0.011(6) 0.036(7) 0.009(5)
C21 0.064(8) 0.049(6) 0.043(6) -0.012(5) 0.021(5) -0.005(6)
C22 0.064(7) 0.036(5) 0.042(6) -0.006(4) 0.010(5) -0.014(5)
C23 0.038(6) 0.031(5) 0.080(8) 0.013(5) -0.002(6) 0.006(4)
C24 0.029(6) 0.036(5) 0.102(10) 0.004(6) 0.013(6) 0.010(4)
C25 0.075(9) 0.054(7) 0.067(8) -0.011(6) 0.006(6) -0.008(6)
C26 0.131(14) 0.053(8) 0.094(11) -0.024(8) 0.026(10) -0.033(9)
C27 0.135(15) 0.048(8) 0.091(11) -0.005(8) 0.035(10) 0.006(9)
C28 0.069(8) 0.047(6) 0.057(7) 0.001(6) 0.025(6) 0.003(6)
C29 0.041(6) 0.037(5) 0.052(6) 0.001(5) 0.012(5) 0.000(4)
C30 0.035(6) 0.057(6) 0.026(5) 0.007(4) 0.010(4) 0.005(5)
C31 0.052(7) 0.067(7) 0.044(6) 0.012(6) 0.020(5) 0.004(6)
C32 0.052(7) 0.092(10) 0.045(6) 0.014(7) -0.007(5) 0.004(7)
C33 0.057(8) 0.096(10) 0.056(7) -0.028(7) -0.005(6) -0.010(7)
C34 0.060(7) 0.056(7) 0.045(6) -0.006(5) -0.002(5) 0.002(6)
C35 0.076(10) 0.063(8) 0.090(10) 0.034(7) 0.039(8) 0.041(7)
C36 0.058(8) 0.074(9) 0.078(9) 0.033(7) 0.005(7) 0.015(7)
C37 0.072(8) 0.076(8) 0.040(6) 0.007(6) 0.004(6) -0.001(7)
C38 0.081(10) 0.113(12) 0.049(7) 0.025(7) -0.021(7) -0.022(9)
C39 0.078(10) 0.067(8) 0.078(10) 0.010(7) -0.043(8) -0.003(7)
C40 0.040(7) 0.031(5) 0.094(9) 0.007(6) -0.023(6) -0.004(5)
C41 0.034(6) 0.026(4) 0.054(6) -0.001(4) -0.002(5) 0.002(4)
C42 0.057(7) 0.009(4) 0.058(6) -0.003(4) -0.002(5) -0.002(4)
C43 0.037(7) 0.026(5) 0.093(9) -0.020(5) 0.022(6) -0.008(4)
C44 0.062(9) 0.043(6) 0.098(10) -0.020(7) 0.043(8) -0.008(6)
C45 0.087(10) 0.051(7) 0.063(8) -0.010(6) 0.036(8) -0.011(7)
C46 0.100(10) 0.043(6) 0.043(6) -0.009(5) 0.009(7) -0.005(6)
C47 0.050(8) 0.023(5) 0.118(11) 0.005(6) -0.024(7) -0.002(5)
C48 0.029(6) 0.019(5) 0.128(11) -0.005(6) 0.011(7) 0.000(4)

loop_
_atom_type_symbol
_atom_type_description
_atom_type_scat_dispersion_real
_atom_type_scat_dispersion_imag
_atom_type_scat_source
C C 0.0033 0.0016 'International Tables Vol C Tables 4.2.6.8 and 6.1.1.4'
H H 0.0000 0.0000 'International Tables Vol C Tables 4.2.6.8 and 6.1.1.4'
N N 0.0061 0.0033 'International Tables Vol C Tables 4.2.6.8 and 6.1.1.4'
O O 0.0106 0.0060 'International Tables Vol C Tables 4.2.6.8 and 6.1.1.4'
P P 0.1023 0.0942 'International Tables Vol C Tables 4.2.6.8 and 6.1.1.4'
V V 0.3005 0.5294 'International Tables Vol C Tables 4.2.6.8 and 6.1.1.4'
Mo Mo -1.6832 0.6857 'International Tables Vol C Tables 4.2.6.8 and 6.1.1.4'
Co Co 0.3494 0.9721 'International Tables Vol C Tables 4.2.6.8 and 6.1.1.4'

loop_
_geom_angle_atom_site_label_1
_geom_angle_atom_site_label_2
_geom_angle_atom_site_label_3
_geom_angle
_geom_angle_site_symmetry_1
_geom_angle_site_symmetry_3
_geom_angle_publ_flag
O15 Mo1 O18 103.1(3) . . ?
O15 Mo1 O9 103.2(4) . . ?
O18 Mo1 O9 98.0(3) . . ?
O15 Mo1 O23 98.2(3) . . ?
O18 Mo1 O23 90.2(2) . . ?
O9 Mo1 O23 154.6(3) . . ?
O15 Mo1 O21 96.4(3) . . ?
O18 Mo1 O21 156.9(3) . . ?
O9 Mo1 O21 89.4(3) . . ?
O23 Mo1 O21 74.7(2) . . ?
O15 Mo1 O4 156.4(3) . 3_656 ?
O18 Mo1 O4 99.6(3) . 3_656 ?
O9 Mo1 O4 67.3(3) . 3_656 ?
O23 Mo1 O4 87.7(3) . 3_656 ?
O21 Mo1 O4 63.0(3) . 3_656 ?
O15 Mo1 V1 99.8(2) . . ?
O18 Mo1 V1 124.83(19) . . ?
O9 Mo1 V1 124.3(2) . . ?
O23 Mo1 V1 36.86(16) . . ?
O21 Mo1 V1 37.84(16) . . ?
O4 Mo1 V1 71.5(2) 3_656 . ?
O14 Mo2 O10 102.8(4) . . ?
O14 Mo2 O17 103.1(4) . . ?
O10 Mo2 O17 98.0(4) . . ?
O14 Mo2 O22 99.2(3) . . ?
O10 Mo2 O22 153.9(3) . . ?
O17 Mo2 O22 90.3(3) . . ?
O14 Mo2 O21 97.6(3) . . ?
O10 Mo2 O21 88.9(3) . . ?
O17 Mo2 O21 156.0(3) . . ?
O22 Mo2 O21 74.4(2) . . ?
O14 Mo2 O4 156.5(3) . 3_656 ?
O10 Mo2 O4 67.4(3) . 3_656 ?
O17 Mo2 O4 99.5(4) . 3_656 ?
O22 Mo2 O4 87.0(3) . 3_656 ?
O21 Mo2 O4 62.1(3) . 3_656 ?
O14 Mo2 V1 100.8(2) . . ?
O10 Mo2 V1 124.0(2) . . ?
O17 Mo2 V1 124.6(2) . . ?
O22 Mo2 V1 36.59(17) . . ?
O21 Mo2 V1 37.78(16) . . ?
O4 Mo2 V1 70.9(2) 3_656 . ?
O19 Mo3 O12 103.1(3) . . ?
O19 Mo3 O11 103.7(4) . . ?
O12 Mo3 O11 96.4(4) . . ?
O19 Mo3 O16 98.4(3) . . ?
O12 Mo3 O16 155.2(3) . . ?
O11 Mo3 O16 90.5(3) . . ?
O19 Mo3 O22 98.4(3) . . ?
O12 Mo3 O22 89.9(3) . . ?
O11 Mo3 O22 154.9(3) . . ?
O16 Mo3 O22 74.5(2) . . ?
O19 Mo3 O2 156.2(3) . . ?
O12 Mo3 O2 99.9(4) . . ?
O11 Mo3 O2 67.1(4) . . ?
O16 Mo3 O2 61.1(3) . . ?
O22 Mo3 O2 87.9(3) . . ?
O19 Mo3 O1 157.5(3) . . ?
O12 Mo3 O1 65.6(3) . . ?
O11 Mo3 O1 97.1(4) . . ?
O16 Mo3 O1 89.9(3) . . ?
O22 Mo3 O1 63.6(3) . . ?
O2 Mo3 O1 43.3(3) . . ?
O19 Mo3 V1 99.7(2) . . ?
O12 Mo3 V1 125.0(2) . . ?
O11 Mo3 V1 125.5(2) . . ?
O16 Mo3 V1 37.28(17) . . ?
O22 Mo3 V1 37.24(16) . . ?
O2 Mo3 V1 71.7(2) . . ?
O1 Mo3 V1 74.5(2) . . ?
O7 Mo4 O5 103.4(4) . . ?
O7 Mo4 O8 103.6(3) . . ?
O5 Mo4 O8 97.2(3) . . ?
O7 Mo4 O16 96.6(3) . . ?
O5 Mo4 O16 90.3(3) . . ?
O8 Mo4 O16 156.1(3) . . ?
O7 Mo4 O23 97.9(3) . . ?
O5 Mo4 O23 155.3(3) . . ?
O8 Mo4 O23 89.8(2) . . ?
O16 Mo4 O23 74.8(2) . . ?
O7 Mo4 O2 155.4(3) . . ?
O5 Mo4 O2 67.2(4) . . ?
O8 Mo4 O2 100.2(3) . . ?
O16 Mo4 O2 61.9(3) . . ?
O23 Mo4 O2 88.3(3) . . ?
O7 Mo4 O3 159.5(3) . . ?
O5 Mo4 O3 96.2(4) . . ?
O8 Mo4 O3 67.8(3) . . ?
O16 Mo4 O3 88.8(3) . . ?
O23 Mo4 O3 64.5(3) . . ?
O2 Mo4 O3 41.1(3) . . ?
O7 Mo4 V1 98.5(2) . . ?
O5 Mo4 V1 125.3(2) . . ?
O8 Mo4 V1 125.29(19) . . ?
O16 Mo4 V1 37.26(17) . . ?
O23 Mo4 V1 37.51(16) . . ?
O2 Mo4 V1 72.2(2) . . ?
O3 Mo4 V1 74.2(2) . . ?
O6 V1 O22 115.3(3) . . ?
O6 V1 O16 114.1(4) . . ?
O22 V1 O16 81.4(3) . . ?
O6 V1 O23 112.3(3) . . ?
O22 V1 O23 132.3(3) . . ?
O16 V1 O23 81.0(3) . . ?
O6 V1 O21 111.4(4) . . ?
O22 V1 O21 80.6(2) . . ?
O16 V1 O21 134.5(4) . . ?
O23 V1 O21 81.1(2) . . ?
O6 V1 Mo4 120.5(3) . . ?
O22 V1 Mo4 110.44(19) . . ?
O16 V1 Mo4 40.12(19) . . ?
O23 V1 Mo4 40.86(17) . . ?
O21 V1 Mo4 111.8(2) . . ?
O6 V1 Mo3 122.5(3) . . ?
O22 V1 Mo3 40.89(17) . . ?
O16 V1 Mo3 40.5(2) . . ?
O23 V1 Mo3 110.52(18) . . ?
O21 V1 Mo3 111.6(2) . . ?
Mo4 V1 Mo3 74.39(4) . . ?
O6 V1 Mo1 120.0(3) . . ?
O22 V1 Mo1 109.72(18) . . ?
O16 V1 Mo1 110.0(2) . . ?
O23 V1 Mo1 39.72(16) . . ?
O21 V1 Mo1 41.36(18) . . ?
Mo4 V1 Mo1 74.32(4) . . ?
Mo3 V1 Mo1 117.58(5) . . ?
O6 V1 Mo2 121.6(3) . . ?
O22 V1 Mo2 39.49(16) . . ?
O16 V1 Mo2 110.4(2) . . ?
O23 V1 Mo2 110.20(17) . . ?
O21 V1 Mo2 41.10(19) . . ?
Mo4 V1 Mo2 117.89(5) . . ?
Mo3 V1 Mo2 74.41(4) . . ?
Mo1 V1 Mo2 74.86(4) . . ?
O20 V2 O9 102.4(3) . 3_656 ?
O20 V2 O5 101.0(3) . . ?
O9 V2 O5 156.6(4) 3_656 . ?
O20 V2 O10 101.0(3) . 3_656 ?
O9 V2 O10 87.1(3) 3_656 3_656 ?
O5 V2 O10 89.3(4) . 3_656 ?
O20 V2 O11 102.4(4) . . ?
O9 V2 O11 87.1(3) 3_656 . ?
O5 V2 O11 87.1(3) . . ?
O10 V2 O11 156.5(4) 3_656 . ?
O13 V3 O17 102.1(4) . 3_656 ?
O13 V3 O8 103.0(4) . . ?
O17 V3 O8 89.8(3) 3_656 . ?
O13 V3 O12 101.3(4) . 3_656 ?
O17 V3 O12 86.5(3) 3_656 3_656 ?
O8 V3 O12 155.7(3) . 3_656 ?
O13 V3 O18 101.9(3) . . ?
O17 V3 O18 155.9(3) 3_656 . ?
O8 V3 O18 86.5(3) . . ?
O12 V3 O18 87.2(3) 3_656 . ?
O25 Co1 N4 162.2(3) . . ?
O25 Co1 N2 97.2(3) . . ?
N4 Co1 N2 94.2(3) . . ?
O25 Co1 N3 88.3(3) . . ?
N4 Co1 N3 77.3(3) . . ?
N2 Co1 N3 93.7(2) . . ?
O25 Co1 OW1 87.3(2) . . ?
N4 Co1 OW1 84.8(2) . . ?
N2 Co1 OW1 166.2(3) . . ?
N3 Co1 OW1 99.5(2) . . ?
O25 Co1 N1 91.0(3) . . ?
N4 Co1 N1 105.0(3) . . ?
N2 Co1 N1 76.5(3) . . ?
N3 Co1 N1 170.0(3) . . ?
OW1 Co1 N1 90.4(3) . . ?
O26 Co2 O24 93.9(2) 3_566 . ?
O26 Co2 N7 88.8(3) 3_566 . ?
O24 Co2 N7 94.0(3) . . ?
O26 Co2 N8 167.5(3) 3_566 . ?
O24 Co2 N8 85.5(3) . . ?
N7 Co2 N8 78.8(3) . . ?
O26 Co2 N6 94.9(3) 3_566 . ?
O24 Co2 N6 92.8(3) . . ?
N7 Co2 N6 172.1(3) . . ?
N8 Co2 N6 97.6(3) . . ?
O26 Co2 N5 93.5(3) 3_566 . ?
O24 Co2 N5 167.9(3) . . ?
N7 Co2 N5 95.8(3) . . ?
N8 Co2 N5 89.4(3) . . ?
N6 Co2 N5 77.0(3) . . ?
O3 P1 O3 180.0(8) 3_656 . ?
O3 P1 O1 66.2(5) 3_656 . ?
O3 P1 O1 113.8(5) . . ?
O3 P1 O1 113.8(5) 3_656 3_656 ?
O3 P1 O1 66.2(5) . 3_656 ?
O1 P1 O1 180.000(2) . 3_656 ?
O3 P1 O2 68.7(5) 3_656 3_656 ?
O3 P1 O2 111.3(5) . 3_656 ?
O1 P1 O2 108.0(5) . 3_656 ?
O1 P1 O2 72.0(5) 3_656 3_656 ?
O3 P1 O2 111.3(5) 3_656 . ?
O3 P1 O2 68.7(5) . . ?
O1 P1 O2 72.0(5) . . ?
O1 P1 O2 108.0(5) 3_656 . ?
O2 P1 O2 180.0(5) 3_656 . ?
O3 P1 O4 109.5(5) 3_656 3_656 ?
O3 P1 O4 70.5(5) . 3_656 ?
O1 P1 O4 71.7(5) . 3_656 ?
O1 P1 O4 108.3(5) 3_656 3_656 ?
O2 P1 O4 74.4(5) 3_656 3_656 ?
O2 P1 O4 105.6(5) . 3_656 ?
O3 P1 O4 70.5(5) 3_656 . ?
O3 P1 O4 109.5(5) . . ?
O1 P1 O4 108.3(5) . . ?
O1 P1 O4 71.7(5) 3_656 . ?
O2 P1 O4 105.6(5) 3_656 . ?
O2 P1 O4 74.4(5) . . ?
O4 P1 O4 180.0(10) 3_656 . ?
O25 P2 O26 111.8(4) . . ?
O25 P2 O24 112.4(3) . . ?
O26 P2 O24 112.8(4) . . ?
P1 O1 O3 55.3(5) . 3_656 ?
P1 O1 O2 55.6(4) . . ?
O3 O1 O2 93.4(7) 3_656 . ?
P1 O1 Mo3 121.9(5) . . ?
O3 O1 Mo3 130.0(7) 3_656 . ?
O2 O1 Mo3 66.5(4) . . ?
P1 O2 O3 52.4(4) . . ?
P1 O2 O1 52.4(4) . . ?
O3 O2 O1 89.6(6) . . ?
P1 O2 Mo4 124.7(5) . . ?
O3 O2 Mo4 72.4(5) . . ?
O1 O2 Mo4 140.0(6) . . ?
P1 O2 Mo3 122.5(5) . . ?
O3 O2 Mo3 139.7(6) . . ?
O1 O2 Mo3 70.2(4) . . ?
Mo4 O2 Mo3 100.7(3) . . ?
P1 O3 O1 58.5(5) . 3_656 ?
P1 O3 O2 58.9(5) . . ?
O1 O3 O2 96.9(7) 3_656 . ?
P1 O3 O4 57.9(5) . 3_656 ?
O1 O3 O4 95.6(7) 3_656 3_656 ?
O2 O3 O4 92.7(7) . 3_656 ?
P1 O3 Mo4 125.3(6) . . ?
O1 O3 Mo4 128.9(6) 3_656 . ?
O2 O3 Mo4 66.5(4) . . ?
O4 O3 Mo4 131.3(6) 3_656 . ?
P1 O4 O3 51.6(4) . 3_656 ?
P1 O4 Mo1 124.8(5) . 3_656 ?
O3 O4 Mo1 73.4(5) 3_656 3_656 ?
P1 O4 Mo2 122.5(5) . 3_656 ?
O3 O4 Mo2 139.2(6) 3_656 3_656 ?
Mo1 O4 Mo2 101.1(4) 3_656 3_656 ?
Mo4 O5 V2 140.5(5) . . ?
Mo4 O8 V3 139.5(4) . . ?
Mo1 O9 V2 139.8(5) . 3_656 ?
Mo2 O10 V2 140.2(5) . 3_656 ?
Mo3 O11 V2 140.2(5) . . ?
Mo3 O12 V3 140.6(5) . 3_656 ?
V1 O16 Mo4 102.6(3) . . ?
V1 O16 Mo3 102.2(3) . . ?
Mo4 O16 Mo3 131.6(4) . . ?
Mo2 O17 V3 141.3(5) . 3_656 ?
Mo1 O18 V3 140.0(4) . . ?
V1 O21 Mo1 100.8(3) . . ?
V1 O21 Mo2 101.1(3) . . ?
Mo1 O21 Mo2 129.7(4) . . ?
V1 O22 Mo2 103.9(3) . . ?
V1 O22 Mo3 101.9(3) . . ?
Mo2 O22 Mo3 131.9(3) . . ?
V1 O23 Mo1 103.4(2) . . ?
V1 O23 Mo4 101.6(3) . . ?
Mo1 O23 Mo4 131.5(3) . . ?
P2 O24 Co2 123.4(3) . . ?
P2 O25 Co1 138.9(4) . . ?
P2 O26 Co2 133.4(4) . 3_566 ?
C1 N1 C5 116.8(8) . . ?
C1 N1 Co1 130.1(7) . . ?
C5 N1 Co1 111.9(5) . . ?
C10 N2 C6 118.0(8) . . ?
C10 N2 Co1 127.2(6) . . ?
C6 N2 Co1 114.2(5) . . ?
C13 N3 C17 118.0(8) . . ?
C13 N3 Co1 127.6(6) . . ?
C17 N3 Co1 114.3(5) . . ?
C22 N4 C18 118.4(8) . . ?
C22 N4 Co1 127.8(7) . . ?
C18 N4 Co1 113.7(5) . . ?
C25 N5 C29 117.1(9) . . ?
C25 N5 Co2 129.5(8) . . ?
C29 N5 Co2 113.1(6) . . ?
C34 N6 C30 118.5(8) . . ?
C34 N6 Co2 125.0(7) . . ?
C30 N6 Co2 115.4(6) . . ?
C37 N7 C41 117.2(9) . . ?
C37 N7 Co2 128.7(8) . . ?
C41 N7 Co2 114.0(6) . . ?
C46 N8 C42 115.6(9) . . ?
C46 N8 Co2 131.6(8) . . ?
C42 N8 Co2 112.5(6) . . ?
N1 C1 C2 123.8(9) . . ?
C3 C2 C1 119.0(9) . . ?
C2 C3 C4 119.1(9) . . ?
C5 C4 C3 117.7(9) . . ?
C5 C4 C11 120.3(9) . . ?
C3 C4 C11 122.0(9) . . ?
N1 C5 C4 123.6(8) . . ?
N1 C5 C6 117.0(8) . . ?
C4 C5 C6 119.3(8) . . ?
N2 C6 C7 122.6(8) . . ?
N2 C6 C5 117.2(8) . . ?
C7 C6 C5 120.0(8) . . ?
C8 C7 C6 118.1(9) . . ?
C8 C7 C12 124.9(9) . . ?
C6 C7 C12 116.9(9) . . ?
C9 C8 C7 119.4(9) . . ?
C8 C9 C10 119.4(9) . . ?
N2 C10 C9 122.5(9) . . ?
C12 C11 C4 119.6(9) . . ?
C11 C12 C7 123.5(10) . . ?
N3 C13 C14 122.5(9) . . ?
C15 C14 C13 119.7(9) . . ?
C14 C15 C16 119.5(9) . . ?
C17 C16 C15 115.9(8) . . ?
C17 C16 C23 121.4(9) . . ?
C15 C16 C23 122.7(9) . . ?
N3 C17 C16 124.3(8) . . ?
N3 C17 C18 116.3(7) . . ?
C16 C17 C18 119.4(8) . . ?
N4 C18 C19 122.5(8) . . ?
N4 C18 C17 118.3(7) . . ?
C19 C18 C17 119.1(8) . . ?
C20 C19 C24 124.9(9) . . ?
C20 C19 C18 116.1(9) . . ?
C24 C19 C18 119.0(9) . . ?
C21 C20 C19 120.5(9) . . ?
C20 C21 C22 120.0(10) . . ?
N4 C22 C21 122.4(10) . . ?
C24 C23 C16 118.9(9) . . ?
C23 C24 C19 122.3(9) . . ?
N5 C25 C26 122.9(13) . . ?
C27 C26 C25 119.8(13) . . ?
C26 C27 C28 120.9(13) . . ?
C27 C28 C29 115.0(11) . . ?
C27 C28 C35 125.0(12) . . ?
C29 C28 C35 120.0(11) . . ?
N5 C29 C28 124.2(10) . . ?
N5 C29 C30 117.5(8) . . ?
C28 C29 C30 118.2(10) . . ?
N6 C30 C31 123.5(10) . . ?
N6 C30 C29 116.0(8) . . ?
C31 C30 C29 120.5(10) . . ?
C32 C31 C30 118.1(11) . . ?
C32 C31 C36 123.3(11) . . ?
C30 C31 C36 118.6(11) . . ?
C31 C32 C33 119.6(11) . . ?
C34 C33 C32 119.1(11) . . ?
N6 C34 C33 121.2(11) . . ?
C36 C35 C28 120.1(11) . . ?
C35 C36 C31 122.5(12) . . ?
N7 C37 C38 121.7(12) . . ?
C39 C38 C37 121.8(12) . . ?
C38 C39 C40 118.2(11) . . ?
C39 C40 C41 118.7(11) . . ?
C39 C40 C47 124.2(11) . . ?
C41 C40 C47 117.1(12) . . ?
N7 C41 C40 122.5(10) . . ?
N7 C41 C42 116.8(8) . . ?
C40 C41 C42 120.7(10) . . ?
N8 C42 C43 121.4(10) . . ?
N8 C42 C41 117.0(9) . . ?
C43 C42 C41 121.6(10) . . ?
C44 C43 C42 119.4(11) . . ?
C44 C43 C48 123.9(11) . . ?
C42 C43 C48 116.7(11) . . ?
C43 C44 C45 121.2(11) . . ?
C44 C45 C46 117.6(11) . . ?
N8 C46 C45 124.8(12) . . ?
C48 C47 C40 121.5(11) . . ?
C47 C48 C43 122.2(11) . . ?

loop_
_geom_bond_atom_site_label_1
_geom_bond_atom_site_label_2
_geom_bond_distance
_geom_bond_site_symmetry_2
_geom_bond_publ_flag
Mo1 O15 1.676(6) . ?
Mo1 O18 1.790(6) . ?
Mo1 O9 1.809(6) . ?
Mo1 O23 2.042(5) . ?
Mo1 O21 2.091(6) . ?
Mo1 O4 2.419(10) 3_656 ?
Mo1 V1 3.1077(17) . ?
Mo2 O14 1.668(5) . ?
Mo2 O10 1.789(6) . ?
Mo2 O17 1.801(7) . ?
Mo2 O22 2.037(5) . ?
Mo2 O21 2.082(6) . ?
Mo2 O4 2.473(10) 3_656 ?
Mo2 V1 3.1084(17) . ?
Mo3 O19 1.674(6) . ?
Mo3 O12 1.804(7) . ?
Mo3 O11 1.806(7) . ?
Mo3 O16 2.053(7) . ?
Mo3 O22 2.065(6) . ?
Mo3 O2 2.440(10) . ?
Mo3 O1 2.505(10) . ?
Mo3 V1 3.0871(19) . ?
Mo4 O7 1.670(6) . ?
Mo4 O5 1.804(6) . ?
Mo4 O8 1.804(6) . ?
Mo4 O16 2.036(6) . ?
Mo4 O23 2.059(6) . ?
Mo4 O2 2.405(10) . ?
Mo4 O3 2.499(10) . ?
Mo4 V1 3.0829(17) . ?
V1 O6 1.608(6) . ?
V1 O22 1.909(6) . ?
V1 O16 1.913(6) . ?
V1 O23 1.917(6) . ?
V1 O21 1.941(6) . ?
V2 O20 1.605(5) . ?
V2 O9 1.917(7) 3_656 ?
V2 O5 1.917(7) . ?
V2 O10 1.925(7) 3_656 ?
V2 O11 1.932(7) . ?
V3 O13 1.603(6) . ?
V3 O17 1.909(7) 3_656 ?
V3 O8 1.917(6) . ?
V3 O12 1.941(6) 3_656 ?
V3 O18 1.950(6) . ?
Co1 O25 2.007(6) . ?
Co1 N4 2.145(7) . ?
Co1 N2 2.152(7) . ?
Co1 N3 2.173(7) . ?
Co1 OW1 2.184(6) . ?
Co1 N1 2.189(7) . ?
Co2 O26 2.009(6) 3_566 ?
Co2 O24 2.091(6) . ?
Co2 N7 2.108(8) . ?
Co2 N8 2.113(8) . ?
Co2 N6 2.115(7) . ?
Co2 N5 2.148(8) . ?
P1 O3 1.466(10) 3_656 ?
P1 O3 1.466(10) . ?
P1 O1 1.521(9) . ?
P1 O1 1.521(9) 3_656 ?
P1 O2 1.584(9) 3_656 ?
P1 O2 1.584(9) . ?
P1 O4 1.584(9) 3_656 ?
P1 O4 1.584(9) . ?
P2 O25 1.511(6) . ?
P2 O26 1.513(7) . ?
P2 O24 1.531(6) . ?
O1 O3 1.631(14) 3_656 ?
O1 O2 1.825(13) . ?
O2 O3 1.724(14) . ?
O3 O1 1.631(14) 3_656 ?
O3 O4 1.762(13) 3_656 ?
O4 O3 1.762(13) 3_656 ?
O4 Mo1 2.419(10) 3_656 ?
O4 Mo2 2.473(10) 3_656 ?
O9 V2 1.917(7) 3_656 ?
O10 V2 1.925(7) 3_656 ?
O12 V3 1.941(6) 3_656 ?
O17 V3 1.909(7) 3_656 ?
O26 Co2 2.009(6) 3_566 ?
N1 C1 1.324(10) . ?
N1 C5 1.384(11) . ?
N2 C10 1.329(10) . ?
N2 C6 1.351(11) . ?
N3 C13 1.314(10) . ?
N3 C17 1.355(10) . ?
N4 C22 1.321(11) . ?
N4 C18 1.367(11) . ?
N5 C25 1.306(13) . ?
N5 C29 1.359(12) . ?
N6 C34 1.342(12) . ?
N6 C30 1.346(11) . ?
N7 C37 1.332(12) . ?
N7 C41 1.374(12) . ?
N8 C46 1.317(12) . ?
N8 C42 1.404(12) . ?
C1 C2 1.404(13) . ?
C2 C3 1.386(14) . ?
C3 C4 1.412(12) . ?
C4 C5 1.390(12) . ?
C4 C11 1.420(13) . ?
C5 C6 1.440(11) . ?
C6 C7 1.414(12) . ?
C7 C8 1.379(12) . ?
C7 C12 1.429(13) . ?
C8 C9 1.370(13) . ?
C9 C10 1.406(13) . ?
C11 C12 1.339(14) . ?
C13 C14 1.394(12) . ?
C14 C15 1.358(14) . ?
C15 C16 1.426(13) . ?
C16 C17 1.382(11) . ?
C16 C23 1.453(13) . ?
C17 C18 1.448(12) . ?
C18 C19 1.435(12) . ?
C19 C20 1.419(14) . ?
C19 C24 1.427(13) . ?
C20 C21 1.337(14) . ?
C21 C22 1.420(14) . ?
C23 C24 1.359(14) . ?
C25 C26 1.396(17) . ?
C26 C27 1.354(19) . ?
C27 C28 1.383(17) . ?
C28 C29 1.427(14) . ?
C28 C35 1.419(16) . ?
C29 C30 1.437(13) . ?
C30 C31 1.388(13) . ?
C31 C32 1.369(15) . ?
C31 C36 1.432(16) . ?
C32 C33 1.397(17) . ?
C33 C34 1.401(15) . ?
C35 C36 1.337(17) . ?
C37 C38 1.403(16) . ?
C38 C39 1.336(18) . ?
C39 C40 1.396(17) . ?
C40 C41 1.396(13) . ?
C40 C47 1.457(17) . ?
C41 C42 1.421(13) . ?
C42 C43 1.407(14) . ?
C43 C44 1.317(16) . ?
C43 C48 1.435(15) . ?
C44 C45 1.378(17) . ?
C45 C46 1.390(16) . ?
C47 C48 1.346(17) . ?
